data_9010228
loop_
_publ_author_name
'Dzikowski, T. J.'
'Groat, L. A.'
'Grew, E. S.'

_publ_section_title
;The geometric effects of VFe2+ for VMg substitution on the crystal structures
 of the grandidierite-ominelite series Sample: G8 Locality: Long Lake,
 Larsemann Hills, Antarctica
;
_journal_name_full 'American Mineralogist'
_journal_page_first 863
_journal_page_last 872
_journal_paper_doi 10.2138/am.2007.2275
_journal_volume 92
_journal_year 2007
_chemical_compound_source 'Long Lake, Larsemann Hills, Antarctica'
_chemical_formula_sum 'Al3 B Fe0.126 Mg0.874 O9 Si'
_chemical_name_mineral Grandidierite
_space_group_IT_number 62
_symmetry_space_group_name_Hall '-P 2c 2ab'
_symmetry_space_group_name_H-M 'P b n m'
_cell_angle_alpha 90
_cell_angle_beta 90
_cell_angle_gamma 90
_cell_length_a 10.3330
_cell_length_b 10.9858
_cell_formula_units_Z 4
_cell_length_c 5.7667
_cell_volume 654.614
_database_code_amcsd 0004349
_exptl_crystal_density_diffrn 2.964
_cod_original_formula_sum '(Mg.874 Fe.126) Al3 B Si O9'
_cod_database_code 9010228

loop_
_space_group_symop_operation_xyz
x,y,z
x,y,1/2-z
-x,-y,1/2+z
1/2+x,1/2-y,1/2+z
1/2-x,1/2+y,1/2-z
1/2-x,1/2+y,z
1/2+x,1/2-y,-z
-x,-y,-z

loop_
_atom_site_aniso_label
_atom_site_aniso_U_11
_atom_site_aniso_U_22
_atom_site_aniso_U_33
_atom_site_aniso_U_12
_atom_site_aniso_U_13
_atom_site_aniso_U_23
Mg 0.00790 0.00650 0.00620 -0.00130 0.00000 0.00000
Fe 0.00790 0.00650 0.00620 -0.00130 0.00000 0.00000
Al1 0.00550 0.00570 0.00470 0.00010 -0.00020 0.00010
Al2 0.00460 0.00680 0.00480 -0.00020 0.00030 0.00050
Al3 0.00430 0.00600 0.00480 -0.00040 0.00000 0.00000
B 0.00770 0.00800 0.00740 0.00050 0.00000 0.00000
Si 0.00590 0.00500 0.00530 0.00000 0.00000 0.00000
O1 0.00650 0.00780 0.01220 0.00000 0.00000 0.00000
O2 0.00620 0.00800 0.00590 -0.00020 0.00000 0.00000
O3 0.00550 0.01000 0.00580 0.00020 0.00000 0.00000
O4 0.00990 0.00630 0.00710 0.00100 0.00000 0.00000
O5 0.00660 0.00680 0.00610 -0.00030 0.00000 0.00000
O6 0.00990 0.00640 0.00700 0.00020 -0.00150 0.00040
O7 0.00600 0.01290 0.00620 0.00010 0.00010 0.00080

loop_
_atom_site_label
_atom_site_fract_x
_atom_site_fract_y
_atom_site_fract_z
_atom_site_occupancy
_atom_site_U_iso_or_equiv
Mg 0.09262 0.21906 0.25000 0.87400 0.00680
Fe 0.09262 0.21906 0.25000 0.12600 0.00680
Al1 0.00000 0.00000 0.00000 1.00000 0.00530
Al2 0.50000 0.00000 0.00000 1.00000 0.00540
Al3 0.22643 0.44799 0.25000 1.00000 0.00500
B 0.25120 0.00040 0.75000 1.00000 0.00790
Si 0.43370 0.26325 0.25000 1.00000 0.00540
O1 0.27560 0.28830 0.25000 1.00000 0.00880
O2 0.11830 0.02220 0.25000 1.00000 0.00670
O3 0.12110 -0.00330 0.75000 1.00000 0.00710
O4 0.47380 0.12020 0.25000 1.00000 0.00770
O5 0.54650 0.09990 0.75000 1.00000 0.00650
O6 -0.00756 0.17090 -0.02270 1.00000 0.00780
O7 0.18059 0.50118 -0.04520 1.00000 0.00840

loop_
_cod_related_entry_id
_cod_related_entry_database
_cod_related_entry_code
1 AMCSD 0004349
